data_7042378
loop_
_publ_author_name
'Doyle, Lauren E.'
'Piers, Warren E.'
'Bi, David W.'

_publ_section_title
;
 Cationic PCP iridaepoxide and carbene complexes for facile water
 elimination and activation processes.
;
_journal_issue 13
_journal_name_full 'Dalton transactions (Cambridge, England : 2003)'
_journal_page_first 4346
_journal_page_last 4354
_journal_paper_doi 10.1039/c7dt00563f
_journal_volume 46
_journal_year 2017
_chemical_formula_moiety 'C31 H38 F6 Ir N O5 P2 S4'
_chemical_formula_sum 'C31 H38 F6 Ir N O5 P2 S4'
_chemical_formula_weight 1001.00
_space_group_crystal_system orthorhombic
_space_group_IT_number 61
_space_group_name_Hall '-P 2ac 2ab'
_space_group_name_H-M_alt 'P b c a'
_symmetry_space_group_name_Hall '-P 2ac 2ab'
_symmetry_space_group_name_H-M 'P b c a'
_atom_sites_solution_hydrogens mixed
_audit_creation_method SHELXL-2014/7
_audit_update_record
;
2017-02-02 deposited with the CCDC.
2017-03-08 downloaded from the CCDC.
;
_cell_angle_alpha 90
_cell_angle_beta 90
_cell_angle_gamma 90
_cell_formula_units_Z 8
_cell_length_a 19.0520(3)
_cell_length_b 16.3670(8)
_cell_length_c 23.8210(4)
_cell_measurement_reflns_used 9300
_cell_measurement_temperature 173(2)
_cell_measurement_theta_max 27.485
_cell_measurement_theta_min 0.998
_cell_volume 7428.0(4)
_computing_cell_refinement 'DENZO & ScalePACK (Otwinowski & Minor 1997)'
_computing_data_collection 'Collect (Bruker AXS BV, 1997-2004)'
_computing_data_reduction 'Denzo and ScalePACK'
_computing_molecular_graphics 'SHELXTL (Bruker, 2013)'
_computing_publication_material SHELXTL
_computing_structure_refinement 'SHELXL-2014/7 (Sheldrick, 2014)'
_computing_structure_solution 'SHELXS-2014/6 (Sheldrick, 2014)'
_diffrn_ambient_temperature 173(2)
_diffrn_measured_fraction_theta_full 0.998
_diffrn_measured_fraction_theta_max 0.997
_diffrn_measurement_device_type 'Nonius Kappa CCD area detector'
_diffrn_measurement_method '\w & \p scans'
_diffrn_radiation_type MoK\a
_diffrn_radiation_wavelength 0.7107
_diffrn_reflns_av_R_equivalents 0.0198
_diffrn_reflns_av_unetI/netI 0.0209
_diffrn_reflns_Laue_measured_fraction_full 0.998
_diffrn_reflns_Laue_measured_fraction_max 0.997
_diffrn_reflns_limit_h_max 24
_diffrn_reflns_limit_h_min -24
_diffrn_reflns_limit_k_max 21
_diffrn_reflns_limit_k_min -21
_diffrn_reflns_limit_l_max 30
_diffrn_reflns_limit_l_min -30
_diffrn_reflns_number 16276
_diffrn_reflns_point_group_measured_fraction_full 0.998
_diffrn_reflns_point_group_measured_fraction_max 0.997
_diffrn_reflns_theta_full 25.241
_diffrn_reflns_theta_max 27.508
_diffrn_reflns_theta_min 3.045
_diffrn_source 'Fine focused sealed X-Ray tube'
_exptl_absorpt_coefficient_mu 3.976
_exptl_absorpt_correction_T_max 0.166
_exptl_absorpt_correction_T_min 0.088
_exptl_absorpt_correction_type multi-scan
_exptl_absorpt_process_details 'ScalePACK (Otwinowski & Minor, 1997)'
_exptl_crystal_colour red
_exptl_crystal_density_diffrn 1.790
_exptl_crystal_description block
_exptl_crystal_F_000 3968
_exptl_crystal_size_max 0.720
_exptl_crystal_size_mid 0.560
_exptl_crystal_size_min 0.420
_refine_diff_density_max 0.713
_refine_diff_density_min -0.911
_refine_diff_density_rms 0.094
_refine_ls_extinction_method none
_refine_ls_goodness_of_fit_ref 1.062
_refine_ls_hydrogen_treatment mixed
_refine_ls_matrix_type full
_refine_ls_number_parameters 467
_refine_ls_number_reflns 8514
_refine_ls_number_restraints 154
_refine_ls_restrained_S_all 1.053
_refine_ls_R_factor_all 0.0316
_refine_ls_R_factor_gt 0.0263
_refine_ls_shift/su_max 0.001
_refine_ls_shift/su_mean 0.000
_refine_ls_structure_factor_coef Fsqd
_refine_ls_weighting_details 'w=1/[\s^2^(Fo^2^)+(0.0180P)^2^+21.0130P] where P=(Fo^2^+2Fc^2^)/3'
_refine_ls_weighting_scheme calc
_refine_ls_wR_factor_gt 0.0581
_refine_ls_wR_factor_ref 0.0609
_reflns_Friedel_coverage 0.000
_reflns_number_gt 7698
_reflns_number_total 8514
_reflns_threshold_expression 'I > 2\s(I)'
_cod_data_source_file c7dt00563f2.cif
_cod_data_source_block LD5-72
_cod_depositor_comments 'Adding full bibliography for 7042378--7042379.cif.'
_cod_database_code 7042378
_shelx_shelxl_version_number 2014/7
_shelx_space_group_comment
;
The symmetry employed for this shelxl refinement is uniquely defined
by the following loop, which should always be used as a source of
symmetry information in preference to the above space-group names.
They are only intended as comments.
;
_shelx_estimated_absorpt_t_min 0.162
_shelx_estimated_absorpt_t_max 0.286

loop_
_space_group_symop_operation_xyz
'x, y, z'
'-x+1/2, -y, z+1/2'
'x+1/2, -y+1/2, -z'
'-x, y+1/2, -z+1/2'
'-x, -y, -z'
'x-1/2, y, -z-1/2'
'-x-1/2, y-1/2, z'
'x, -y-1/2, z-1/2'

loop_
_atom_site_label
_atom_site_type_symbol
_atom_site_fract_x
_atom_site_fract_y
_atom_site_fract_z
_atom_site_U_iso_or_equiv
_atom_site_adp_type
_atom_site_occupancy
_atom_site_site_symmetry_order
_atom_site_calc_flag
_atom_site_refinement_flags_posn
_atom_site_refinement_flags_adp
Ir1 Ir 0.49162(2) 0.72153(2) 0.36460(2) 0.01817(4) Uani 1 1 d . U
S1 S 0.67279(4) 0.57583(5) 0.45573(4) 0.02856(17) Uani 1 1 d . U
S2 S 0.54003(4) 0.46226(5) 0.43408(3) 0.02545(16) Uani 1 1 d . U
S3 S 0.39790(4) 0.89991(5) 0.38052(3) 0.02681(16) Uani 1 1 d . U
S4 S 0.32942(4) 0.93742(5) 0.28186(4) 0.02959(17) Uani 1 1 d . U
P1 P 0.60372(4) 0.77054(5) 0.34955(3) 0.02049(15) Uani 1 1 d . U
P2 P 0.39206(4) 0.63998(5) 0.37420(3) 0.01968(15) Uani 1 1 d . U
F1 F 0.4675(2) 0.9923(2) 0.44826(18) 0.1176(16) Uani 1 1 d . U
F2 F 0.49437(16) 1.0099(2) 0.3617(2) 0.0975(14) Uani 1 1 d . U
F3 F 0.39923(15) 1.05912(15) 0.39455(15) 0.0741(10) Uani 1 1 d . U
F4 F 0.43382(12) 0.99851(17) 0.22391(11) 0.0545(6) Uani 1 1 d . U
F5 F 0.33635(14) 0.99078(17) 0.18056(10) 0.0566(7) Uani 1 1 d . U
F6 F 0.39743(17) 0.88227(16) 0.19497(11) 0.0634(7) Uani 1 1 d . U
O1 O 0.51294(11) 0.69167(14) 0.45112(9) 0.0233(4) Uani 1 1 d . U
O2 O 0.45004(12) 0.84101(13) 0.39846(10) 0.0275(5) Uani 1 1 d . U
O3 O 0.33409(14) 0.9033(2) 0.41153(12) 0.0500(7) Uani 1 1 d . U
O4 O 0.27517(15) 0.88137(19) 0.26782(13) 0.0511(8) Uani 1 1 d . U
O5 O 0.31059(14) 1.01685(17) 0.30090(12) 0.0442(7) Uani 1 1 d . U
N1 N 0.39124(17) 0.89541(19) 0.31628(13) 0.0371(7) Uani 1 1 d . U
C1 C 0.74750(17) 0.6237(2) 0.43000(14) 0.0289(7) Uani 1 1 d . U
C2 C 0.81679(18) 0.6047(2) 0.44521(16) 0.0342(8) Uani 1 1 d . U
H2 H 0.8265 0.5644 0.4728 0.041 Uiso 1 1 calc R U
C3 C 0.87002(19) 0.6463(2) 0.41890(17) 0.0404(9) Uani 1 1 d . U
H3 H 0.9174 0.6347 0.4284 0.049 Uiso 1 1 calc R U
C4 C 0.85546(18) 0.7055(2) 0.37848(17) 0.0385(8) Uani 1 1 d . U
H4 H 0.8932 0.7325 0.3602 0.046 Uiso 1 1 calc R U
C5 C 0.78726(18) 0.7256(2) 0.36455(14) 0.0305(7) Uani 1 1 d . U
H5 H 0.7781 0.7668 0.3375 0.037 Uiso 1 1 calc R U
C6 C 0.73151(16) 0.6844(2) 0.39074(13) 0.0245(6) Uani 1 1 d . U
C7 C 0.65609(16) 0.69257(19) 0.38326(13) 0.0230(6) Uani 1 1 d . U
C8 C 0.61956(15) 0.63713(18) 0.41428(12) 0.0209(6) Uani 1 1 d . U
C9 C 0.54075(15) 0.63446(18) 0.42008(12) 0.0203(6) Uani 1 1 d . U
C10 C 0.50181(16) 0.55462(19) 0.41628(12) 0.0213(6) Uani 1 1 d . U
C11 C 0.43263(15) 0.54786(18) 0.40179(12) 0.0204(6) Uani 1 1 d . U
C12 C 0.40819(16) 0.46408(19) 0.40432(12) 0.0227(6) Uani 1 1 d . U
C13 C 0.34224(17) 0.4296(2) 0.39192(14) 0.0277(7) Uani 1 1 d . U
H13 H 0.3045 0.4634 0.3801 0.033 Uiso 1 1 calc R U
C14 C 0.33276(19) 0.3462(2) 0.39705(15) 0.0314(7) Uani 1 1 d . U
H14 H 0.2881 0.3232 0.3889 0.038 Uiso 1 1 calc R U
C15 C 0.3873(2) 0.2952(2) 0.41393(15) 0.0340(8) Uani 1 1 d . U
H15 H 0.3795 0.2380 0.4168 0.041 Uiso 1 1 calc R U
C16 C 0.45233(19) 0.3265(2) 0.42646(14) 0.0306(7) Uani 1 1 d . U
H16 H 0.4896 0.2919 0.4381 0.037 Uiso 1 1 calc R U
C17 C 0.46202(17) 0.41075(19) 0.42159(13) 0.0245(6) Uani 1 1 d . U
C18 C 0.6165(2) 0.8592(2) 0.44783(16) 0.0399(9) Uani 1 1 d . U
H18A H 0.5700 0.8367 0.4563 0.060 Uiso 1 1 calc R U
H18B H 0.6215 0.9127 0.4658 0.060 Uiso 1 1 calc R U
H18C H 0.6527 0.8221 0.4621 0.060 Uiso 1 1 calc R U
C19 C 0.62472(18) 0.8684(2) 0.38414(15) 0.0301(7) Uani 1 1 d . U
H19 H 0.5879 0.9082 0.3719 0.036 Uiso 1 1 calc R U
C20 C 0.6954(2) 0.9067(2) 0.36910(19) 0.0469(11) Uani 1 1 d . U
H20A H 0.7333 0.8751 0.3865 0.070 Uiso 1 1 calc R U
H20B H 0.6969 0.9631 0.3830 0.070 Uiso 1 1 calc R U
H20C H 0.7013 0.9066 0.3282 0.070 Uiso 1 1 calc R U
C21 C 0.5875(2) 0.8488(2) 0.24824(17) 0.0436(9) Uani 1 1 d . U
H21A H 0.5374 0.8358 0.2510 0.065 Uiso 1 1 calc R U
H21B H 0.6008 0.8535 0.2086 0.065 Uiso 1 1 calc R U
H21C H 0.5969 0.9006 0.2674 0.065 Uiso 1 1 calc R U
C22 C 0.63046(17) 0.7805(2) 0.27586(14) 0.0274(7) Uani 1 1 d . U
H22 H 0.6812 0.7961 0.2747 0.033 Uiso 1 1 calc R U
C23 C 0.6214(2) 0.7000(2) 0.24431(15) 0.0345(8) Uani 1 1 d . U
H23A H 0.6464 0.6565 0.2643 0.052 Uiso 1 1 calc R U
H23B H 0.6406 0.7055 0.2063 0.052 Uiso 1 1 calc R U
H23C H 0.5714 0.6864 0.2421 0.052 Uiso 1 1 calc R U
C24 C 0.39895(19) 0.5744(2) 0.26634(14) 0.0339(8) Uani 1 1 d . U
H24A H 0.4307 0.6172 0.2528 0.051 Uiso 1 1 calc R U
H24B H 0.3726 0.5517 0.2346 0.051 Uiso 1 1 calc R U
H24C H 0.4264 0.5309 0.2842 0.051 Uiso 1 1 calc R U
C25 C 0.34820(16) 0.6105(2) 0.30874(13) 0.0250(6) Uani 1 1 d . U
H25 H 0.3123 0.5680 0.3179 0.030 Uiso 1 1 calc R U
C26 C 0.31009(19) 0.6844(2) 0.28419(15) 0.0371(8) Uani 1 1 d . U
H26A H 0.2763 0.7053 0.3117 0.056 Uiso 1 1 calc R U
H26B H 0.2852 0.6681 0.2500 0.056 Uiso 1 1 calc R U
H26C H 0.3443 0.7271 0.2751 0.056 Uiso 1 1 calc R U
C27 C 0.34999(19) 0.6933(3) 0.48026(15) 0.0380(8) Uani 1 1 d . U
H27A H 0.3661 0.6429 0.4983 0.057 Uiso 1 1 calc R U
H27B H 0.3127 0.7181 0.5029 0.057 Uiso 1 1 calc R U
H27C H 0.3894 0.7316 0.4771 0.057 Uiso 1 1 calc R U
C28 C 0.32183(16) 0.6739(2) 0.42197(13) 0.0248(6) Uani 1 1 d . U
H28 H 0.3039 0.7267 0.4064 0.030 Uiso 1 1 calc R U
C29 C 0.25871(19) 0.6173(3) 0.42577(17) 0.0422(9) Uani 1 1 d . U
H29A H 0.2413 0.6054 0.3879 0.063 Uiso 1 1 calc R U
H29B H 0.2216 0.6438 0.4477 0.063 Uiso 1 1 calc R U
H29C H 0.2726 0.5662 0.4442 0.063 Uiso 1 1 calc R U
C30 C 0.4417(2) 0.9963(2) 0.3973(2) 0.0535(12) Uani 1 1 d . U
C31 C 0.3781(2) 0.9529(2) 0.21666(16) 0.0372(8) Uani 1 1 d . U
H1 H 0.471(2) 0.755(3) 0.3047(18) 0.044(11) Uiso 1 1 d . .
H0 H 0.513(2) 0.657(3) 0.3259(18) 0.045(12) Uiso 1 1 d . .

loop_
_atom_site_aniso_label
_atom_site_aniso_U_11
_atom_site_aniso_U_22
_atom_site_aniso_U_33
_atom_site_aniso_U_23
_atom_site_aniso_U_13
_atom_site_aniso_U_12
Ir1 0.01822(6) 0.01847(6) 0.01784(6) 0.00133(4) -0.00118(4) 0.00035(4)
S1 0.0263(4) 0.0301(4) 0.0292(4) 0.0038(3) -0.0066(3) 0.0040(3)
S2 0.0261(4) 0.0226(4) 0.0277(4) 0.0043(3) -0.0020(3) 0.0040(3)
S3 0.0258(4) 0.0256(4) 0.0290(4) -0.0022(3) -0.0022(3) 0.0031(3)
S4 0.0266(4) 0.0308(4) 0.0314(4) 0.0066(3) -0.0032(3) 0.0011(3)
P1 0.0196(3) 0.0196(4) 0.0222(4) 0.0000(3) 0.0007(3) -0.0006(3)
P2 0.0182(3) 0.0200(4) 0.0208(3) 0.0009(3) -0.0006(3) 0.0007(3)
F1 0.162(4) 0.064(2) 0.126(3) -0.046(2) -0.108(3) 0.027(2)
F2 0.0459(17) 0.0464(18) 0.200(4) 0.002(2) 0.007(2) -0.0155(13)
F3 0.0610(17) 0.0315(13) 0.130(3) -0.0268(15) -0.0381(17) 0.0206(12)
F4 0.0363(12) 0.0681(17) 0.0591(15) 0.0113(13) 0.0052(11) -0.0148(12)
F5 0.0554(15) 0.0749(18) 0.0394(13) 0.0268(13) -0.0076(11) -0.0008(13)
F6 0.096(2) 0.0531(15) 0.0409(13) -0.0077(12) 0.0136(14) 0.0121(15)
O1 0.0275(11) 0.0255(11) 0.0169(10) 0.0010(8) -0.0008(8) 0.0048(9)
O2 0.0296(12) 0.0228(11) 0.0301(12) -0.0030(9) -0.0054(9) 0.0051(9)
O3 0.0330(14) 0.073(2) 0.0445(16) 0.0133(15) 0.0101(12) 0.0135(14)
O4 0.0422(15) 0.0548(18) 0.0563(18) 0.0185(15) -0.0133(13) -0.0183(14)
O5 0.0430(15) 0.0425(15) 0.0470(16) 0.0046(13) 0.0024(12) 0.0197(13)
N1 0.0416(17) 0.0380(17) 0.0316(15) -0.0013(13) -0.0053(13) 0.0161(14)
C1 0.0231(14) 0.0301(17) 0.0337(16) -0.0086(14) -0.0057(13) 0.0047(13)
C2 0.0277(16) 0.0343(19) 0.0406(19) -0.0120(15) -0.0113(14) 0.0085(14)
C3 0.0228(16) 0.045(2) 0.053(2) -0.0167(18) -0.0062(15) 0.0090(15)
C4 0.0215(16) 0.049(2) 0.045(2) -0.0123(17) 0.0036(14) -0.0005(15)
C5 0.0257(16) 0.0341(18) 0.0318(17) -0.0076(14) 0.0032(13) 0.0007(13)
C6 0.0207(14) 0.0268(16) 0.0260(15) -0.0080(13) -0.0001(11) 0.0016(12)
C7 0.0230(14) 0.0244(15) 0.0217(14) -0.0032(12) -0.0015(11) 0.0023(12)
C8 0.0217(14) 0.0227(15) 0.0184(13) 0.0000(11) -0.0020(11) 0.0032(11)
C9 0.0210(13) 0.0223(14) 0.0176(13) 0.0058(11) -0.0022(11) 0.0026(11)
C10 0.0257(14) 0.0197(14) 0.0186(14) 0.0040(11) 0.0012(11) 0.0035(11)
C11 0.0226(14) 0.0212(14) 0.0174(13) 0.0004(11) 0.0012(11) -0.0005(11)
C12 0.0262(15) 0.0248(15) 0.0173(13) 0.0005(11) 0.0022(11) -0.0001(12)
C13 0.0263(15) 0.0302(17) 0.0266(16) -0.0007(13) 0.0018(13) -0.0018(13)
C14 0.0330(17) 0.0282(17) 0.0330(18) -0.0016(14) 0.0029(14) -0.0075(14)
C15 0.051(2) 0.0194(16) 0.0322(18) 0.0025(13) 0.0027(16) -0.0045(14)
C16 0.0421(19) 0.0253(16) 0.0243(16) 0.0053(13) -0.0012(14) 0.0045(14)
C17 0.0315(16) 0.0226(15) 0.0192(14) 0.0009(12) 0.0001(12) -0.0024(12)
C18 0.042(2) 0.040(2) 0.038(2) -0.0141(16) -0.0032(16) -0.0050(17)
C19 0.0259(16) 0.0248(16) 0.0395(18) -0.0082(14) 0.0021(14) -0.0028(13)
C20 0.037(2) 0.037(2) 0.067(3) -0.023(2) 0.0132(19) -0.0135(17)
C21 0.058(2) 0.038(2) 0.0356(19) 0.0145(17) 0.0088(18) 0.0059(18)
C22 0.0278(16) 0.0280(16) 0.0263(15) 0.0016(13) 0.0043(12) -0.0022(13)
C23 0.0397(19) 0.0375(18) 0.0262(16) -0.0053(15) 0.0063(14) -0.0040(16)
C24 0.0374(19) 0.0340(18) 0.0304(17) -0.0087(14) -0.0043(14) -0.0009(15)
C25 0.0241(15) 0.0267(16) 0.0241(15) 0.0017(12) -0.0034(12) -0.0043(12)
C26 0.0347(19) 0.045(2) 0.0315(18) 0.0050(16) -0.0128(15) 0.0079(16)
C27 0.0331(18) 0.052(2) 0.0292(17) -0.0098(16) 0.0043(14) 0.0044(17)
C28 0.0213(14) 0.0263(16) 0.0269(15) 0.0000(12) 0.0025(12) 0.0035(12)
C29 0.0316(19) 0.051(2) 0.043(2) -0.0099(18) 0.0156(16) -0.0106(17)
C30 0.044(2) 0.030(2) 0.086(3) -0.018(2) -0.030(2) 0.0090(17)
C31 0.0382(19) 0.037(2) 0.0365(19) 0.0046(16) -0.0013(15) -0.0027(16)

loop_
_atom_type_symbol
_atom_type_description
_atom_type_scat_dispersion_real
_atom_type_scat_dispersion_imag
_atom_type_scat_source
C C 0.0033 0.0016 'International Tables Vol C Tables 4.2.6.8 and 6.1.1.4'
H H 0.0000 0.0000 'International Tables Vol C Tables 4.2.6.8 and 6.1.1.4'
N N 0.0061 0.0033 'International Tables Vol C Tables 4.2.6.8 and 6.1.1.4'
P P 0.1023 0.0942 'International Tables Vol C Tables 4.2.6.8 and 6.1.1.4'
S S 0.1246 0.1234 'International Tables Vol C Tables 4.2.6.8 and 6.1.1.4'
O O 0.0106 0.0060 'International Tables Vol C Tables 4.2.6.8 and 6.1.1.4'
Ir Ir -1.4442 7.9887 'International Tables Vol C Tables 4.2.6.8 and 6.1.1.4'
F F 0.0171 0.0103 'International Tables Vol C Tables 4.2.6.8 and 6.1.1.4'

loop_
_geom_angle_atom_site_label_1
_geom_angle_atom_site_label_2
_geom_angle_atom_site_label_3
_geom_angle
O1 Ir1 C9 35.23(10)
O1 Ir1 O2 85.47(8)
C9 Ir1 O2 120.35(10)
O1 Ir1 P1 93.04(6)
C9 Ir1 P1 85.60(8)
O2 Ir1 P1 94.54(6)
O1 Ir1 P2 85.97(6)
C9 Ir1 P2 85.11(8)
O2 Ir1 P2 100.10(6)
P1 Ir1 P2 165.20(3)
O1 Ir1 H1 171.6(15)
C9 Ir1 H1 153.2(15)
O2 Ir1 H1 86.2(15)
P1 Ir1 H1 88.4(15)
P2 Ir1 H1 94.7(15)
O1 Ir1 H0 113.0(17)
C9 Ir1 H0 78.0(17)
O2 Ir1 H0 161.5(17)
P1 Ir1 H0 84.1(16)
P2 Ir1 H0 82.7(16)
H1 Ir1 H0 75(2)
C8 S1 C1 90.99(15)
C10 S2 C17 91.26(15)
O3 S3 O2 117.30(16)
O3 S3 N1 116.60(18)
O2 S3 N1 108.56(15)
O3 S3 C30 104.0(2)
O2 S3 C30 101.37(16)
N1 S3 C30 107.3(2)
O4 S4 O5 118.76(19)
O4 S4 N1 112.36(18)
O5 S4 N1 114.66(17)
O4 S4 C31 104.98(18)
O5 S4 C31 105.82(17)
N1 S4 C31 97.01(17)
C7 P1 C22 109.52(15)
C7 P1 C19 107.14(15)
C22 P1 C19 106.87(16)
C7 P1 Ir1 101.31(11)
C22 P1 Ir1 115.86(11)
C19 P1 Ir1 115.64(11)
C11 P2 C25 106.45(14)
C11 P2 C28 109.61(14)
C25 P2 C28 105.88(15)
C11 P2 Ir1 99.47(10)
C25 P2 Ir1 115.98(11)
C28 P2 Ir1 118.63(11)
C9 O1 Ir1 72.41(15)
S3 O2 Ir1 135.34(14)
S3 N1 S4 123.6(2)
C6 C1 C2 122.3(3)
C6 C1 S1 112.2(2)
C2 C1 S1 125.4(3)
C3 C2 C1 117.8(4)
C3 C2 H2 121.1
C1 C2 H2 121.1
C2 C3 C4 120.9(3)
C2 C3 H3 119.6
C4 C3 H3 119.6
C5 C4 C3 121.2(4)
C5 C4 H4 119.4
C3 C4 H4 119.4
C4 C5 C6 119.4(3)
C4 C5 H5 120.3
C6 C5 H5 120.3
C1 C6 C5 118.2(3)
C1 C6 C7 111.3(3)
C5 C6 C7 130.5(3)
C8 C7 C6 112.2(3)
C8 C7 P1 115.4(2)
C6 C7 P1 131.6(2)
C7 C8 C9 125.3(3)
C7 C8 S1 113.3(2)
C9 C8 S1 120.9(2)
O1 C9 C10 117.2(3)
O1 C9 C8 115.8(3)
C10 C9 C8 120.7(3)
O1 C9 Ir1 72.36(15)
C10 C9 Ir1 108.83(19)
C8 C9 Ir1 110.89(19)
C11 C10 C9 124.1(3)
C11 C10 S2 113.4(2)
C9 C10 S2 122.4(2)
C10 C11 C12 112.1(3)
C10 C11 P2 115.7(2)
C12 C11 P2 131.6(2)
C17 C12 C13 117.5(3)
C17 C12 C11 111.4(3)
C13 C12 C11 131.1(3)
C14 C13 C12 119.6(3)
C14 C13 H13 120.2
C12 C13 H13 120.2
C13 C14 C15 121.3(3)
C13 C14 H14 119.3
C15 C14 H14 119.3
C16 C15 C14 120.8(3)
C16 C15 H15 119.6
C14 C15 H15 119.6
C15 C16 C17 118.0(3)
C15 C16 H16 121.0
C17 C16 H16 121.0
C16 C17 C12 122.7(3)
C16 C17 S2 125.4(3)
C12 C17 S2 111.9(2)
C19 C18 H18A 109.5
C19 C18 H18B 109.5
H18A C18 H18B 109.5
C19 C18 H18C 109.5
H18A C18 H18C 109.5
H18B C18 H18C 109.5
C20 C19 C18 111.3(3)
C20 C19 P1 116.3(2)
C18 C19 P1 109.5(2)
C20 C19 H19 106.4
C18 C19 H19 106.4
P1 C19 H19 106.4
C19 C20 H20A 109.5
C19 C20 H20B 109.5
H20A C20 H20B 109.5
C19 C20 H20C 109.5
H20A C20 H20C 109.5
H20B C20 H20C 109.5
C22 C21 H21A 109.5
C22 C21 H21B 109.5
H21A C21 H21B 109.5
C22 C21 H21C 109.5
H21A C21 H21C 109.5
H21B C21 H21C 109.5
C23 C22 C21 110.9(3)
C23 C22 P1 111.3(2)
C21 C22 P1 109.1(2)
C23 C22 H22 108.5
C21 C22 H22 108.5
P1 C22 H22 108.5
C22 C23 H23A 109.5
C22 C23 H23B 109.5
H23A C23 H23B 109.5
C22 C23 H23C 109.5
H23A C23 H23C 109.5
H23B C23 H23C 109.5
C25 C24 H24A 109.5
C25 C24 H24B 109.5
H24A C24 H24B 109.5
C25 C24 H24C 109.5
H24A C24 H24C 109.5
H24B C24 H24C 109.5
C24 C25 C26 110.9(3)
C24 C25 P2 112.2(2)
C26 C25 P2 109.5(2)
C24 C25 H25 108.0
C26 C25 H25 108.0
P2 C25 H25 108.0
C25 C26 H26A 109.5
C25 C26 H26B 109.5
H26A C26 H26B 109.5
C25 C26 H26C 109.5
H26A C26 H26C 109.5
H26B C26 H26C 109.5
C28 C27 H27A 109.5
C28 C27 H27B 109.5
H27A C27 H27B 109.5
C28 C27 H27C 109.5
H27A C27 H27C 109.5
H27B C27 H27C 109.5
C29 C28 C27 110.6(3)
C29 C28 P2 115.3(2)
C27 C28 P2 111.7(2)
C29 C28 H28 106.2
C27 C28 H28 106.2
P2 C28 H28 106.2
C28 C29 H29A 109.5
C28 C29 H29B 109.5
H29A C29 H29B 109.5
C28 C29 H29C 109.5
H29A C29 H29C 109.5
H29B C29 H29C 109.5
F3 C30 F1 108.5(4)
F3 C30 F2 107.6(4)
F1 C30 F2 108.4(4)
F3 C30 S3 112.6(3)
F1 C30 S3 109.2(4)
F2 C30 S3 110.3(3)
F4 C31 F6 109.0(3)
F4 C31 F5 107.8(3)
F6 C31 F5 108.9(3)
F4 C31 S4 112.2(3)
F6 C31 S4 110.7(3)
F5 C31 S4 108.2(3)

loop_
_geom_bond_atom_site_label_1
_geom_bond_atom_site_label_2
_geom_bond_distance
Ir1 O1 2.157(2)
Ir1 C9 2.157(3)
Ir1 O2 2.259(2)
Ir1 P1 2.3094(8)
Ir1 P2 2.3307(8)
Ir1 H1 1.58(4)
Ir1 H0 1.45(4)
S1 C8 1.735(3)
S1 C1 1.737(4)
S2 C10 1.731(3)
S2 C17 1.734(3)
S3 O3 1.424(3)
S3 O2 1.449(2)
S3 N1 1.537(3)
S3 C30 1.829(4)
S4 O4 1.422(3)
S4 O5 1.423(3)
S4 N1 1.591(3)
S4 C31 1.827(4)
P1 C7 1.808(3)
P1 C22 1.835(3)
P1 C19 1.845(3)
P2 C11 1.817(3)
P2 C25 1.834(3)
P2 C28 1.842(3)
F1 C30 1.311(6)
F2 C30 1.334(6)
F3 C30 1.309(4)
F4 C31 1.309(4)
F5 C31 1.326(4)
F6 C31 1.318(5)
O1 C9 1.305(4)
C1 C6 1.398(5)
C1 C2 1.404(4)
C2 C3 1.373(6)
C2 H2 0.9500
C3 C4 1.393(6)
C3 H3 0.9500
C4 C5 1.381(5)
C4 H4 0.9500
C5 C6 1.404(5)
C5 H5 0.9500
C6 C7 1.454(4)
C7 C8 1.361(4)
C8 C9 1.508(4)
C9 C10 1.505(4)
C10 C11 1.367(4)
C11 C12 1.449(4)
C12 C17 1.408(4)
C12 C13 1.409(4)
C13 C14 1.382(5)
C13 H13 0.9500
C14 C15 1.393(5)
C14 H14 0.9500
C15 C16 1.373(5)
C15 H15 0.9500
C16 C17 1.396(4)
C16 H16 0.9500
C18 C19 1.533(5)
C18 H18A 0.9800
C18 H18B 0.9800
C18 H18C 0.9800
C19 C20 1.527(5)
C19 H19 1.0000
C20 H20A 0.9800
C20 H20B 0.9800
C20 H20C 0.9800
C21 C22 1.533(5)
C21 H21A 0.9800
C21 H21B 0.9800
C21 H21C 0.9800
C22 C23 1.526(5)
C22 H22 1.0000
C23 H23A 0.9800
C23 H23B 0.9800
C23 H23C 0.9800
C24 C25 1.518(5)
C24 H24A 0.9800
C24 H24B 0.9800
C24 H24C 0.9800
C25 C26 1.526(5)
C25 H25 1.0000
C26 H26A 0.9800
C26 H26B 0.9800
C26 H26C 0.9800
C27 C28 1.522(5)
C27 H27A 0.9800
C27 H27B 0.9800
C27 H27C 0.9800
C28 C29 1.521(5)
C28 H28 1.0000
C29 H29A 0.9800
C29 H29B 0.9800
C29 H29C 0.9800

loop_
_geom_torsion_atom_site_label_1
_geom_torsion_atom_site_label_2
_geom_torsion_atom_site_label_3
_geom_torsion_atom_site_label_4
_geom_torsion
O3 S3 O2 Ir1 107.9(2)
N1 S3 O2 Ir1 -26.9(3)
C30 S3 O2 Ir1 -139.6(3)
O3 S3 N1 S4 32.3(3)
O2 S3 N1 S4 167.5(2)
C30 S3 N1 S4 -83.7(3)
O4 S4 N1 S3 -98.6(3)
O5 S4 N1 S3 41.0(3)
C31 S4 N1 S3 152.0(3)
C8 S1 C1 C6 -0.2(3)
C8 S1 C1 C2 -179.4(3)
C6 C1 C2 C3 -1.9(5)
S1 C1 C2 C3 177.2(3)
C1 C2 C3 C4 0.0(5)
C2 C3 C4 C5 1.6(6)
C3 C4 C5 C6 -1.3(5)
C2 C1 C6 C5 2.1(5)
S1 C1 C6 C5 -177.1(2)
C2 C1 C6 C7 -179.2(3)
S1 C1 C6 C7 1.6(3)
C4 C5 C6 C1 -0.5(5)
C4 C5 C6 C7 -178.9(3)
C1 C6 C7 C8 -2.6(4)
C5 C6 C7 C8 175.9(3)
C1 C6 C7 P1 166.8(2)
C5 C6 C7 P1 -14.7(5)
C22 P1 C7 C8 -132.6(2)
C19 P1 C7 C8 111.8(3)
Ir1 P1 C7 C8 -9.8(2)
C22 P1 C7 C6 58.2(3)
C19 P1 C7 C6 -57.4(3)
Ir1 P1 C7 C6 -178.9(3)
C6 C7 C8 C9 174.0(3)
P1 C7 C8 C9 2.7(4)
C6 C7 C8 S1 2.5(3)
P1 C7 C8 S1 -168.80(16)
C1 S1 C8 C7 -1.3(2)
C1 S1 C8 C9 -173.3(3)
Ir1 O1 C9 C10 -102.6(2)
Ir1 O1 C9 C8 105.2(2)
C7 C8 C9 O1 -73.0(4)
S1 C8 C9 O1 97.9(3)
C7 C8 C9 C10 135.8(3)
S1 C8 C9 C10 -53.3(4)
C7 C8 C9 Ir1 6.9(4)
S1 C8 C9 Ir1 177.79(15)
O1 C9 C10 C11 52.7(4)
C8 C9 C10 C11 -156.5(3)
Ir1 C9 C10 C11 -26.6(4)
O1 C9 C10 S2 -123.4(3)
C8 C9 C10 S2 27.4(4)
Ir1 C9 C10 S2 157.23(17)
C17 S2 C10 C11 0.5(2)
C17 S2 C10 C9 177.0(3)
C9 C10 C11 C12 -177.1(3)
S2 C10 C11 C12 -0.6(3)
C9 C10 C11 P2 11.0(4)
S2 C10 C11 P2 -172.59(15)
C25 P2 C11 C10 129.8(2)
C28 P2 C11 C10 -116.2(2)
Ir1 P2 C11 C10 8.9(2)
C25 P2 C11 C12 -40.3(3)
C28 P2 C11 C12 73.8(3)
Ir1 P2 C11 C12 -161.1(3)
C10 C11 C12 C17 0.5(4)
P2 C11 C12 C17 170.8(2)
C10 C11 C12 C13 -178.5(3)
P2 C11 C12 C13 -8.2(5)
C17 C12 C13 C14 0.0(5)
C11 C12 C13 C14 179.0(3)
C12 C13 C14 C15 -0.5(5)
C13 C14 C15 C16 0.5(5)
C14 C15 C16 C17 -0.2(5)
C15 C16 C17 C12 -0.2(5)
C15 C16 C17 S2 -178.7(3)
C13 C12 C17 C16 0.3(5)
C11 C12 C17 C16 -178.8(3)
C13 C12 C17 S2 179.0(2)
C11 C12 C17 S2 -0.1(3)
C10 S2 C17 C16 178.5(3)
C10 S2 C17 C12 -0.2(2)
C7 P1 C19 C20 74.9(3)
C22 P1 C19 C20 -42.4(3)
Ir1 P1 C19 C20 -173.0(3)
C7 P1 C19 C18 -52.3(3)
C22 P1 C19 C18 -169.6(2)
Ir1 P1 C19 C18 59.8(3)
C7 P1 C22 C23 59.2(3)
C19 P1 C22 C23 175.0(2)
Ir1 P1 C22 C23 -54.5(3)
C7 P1 C22 C21 -178.0(2)
C19 P1 C22 C21 -62.3(3)
Ir1 P1 C22 C21 68.2(3)
C11 P2 C25 C24 -58.8(3)
C28 P2 C25 C24 -175.4(2)
Ir1 P2 C25 C24 50.8(3)
C11 P2 C25 C26 177.6(2)
C28 P2 C25 C26 61.0(3)
Ir1 P2 C25 C26 -72.8(2)
C11 P2 C28 C29 -66.9(3)
C25 P2 C28 C29 47.5(3)
Ir1 P2 C28 C29 179.9(2)
C11 P2 C28 C27 60.5(3)
C25 P2 C28 C27 175.0(3)
Ir1 P2 C28 C27 -52.7(3)
O3 S3 C30 F3 -45.7(4)
O2 S3 C30 F3 -167.9(4)
N1 S3 C30 F3 78.4(4)
O3 S3 C30 F1 74.9(4)
O2 S3 C30 F1 -47.2(4)
N1 S3 C30 F1 -160.9(4)
O3 S3 C30 F2 -166.0(3)
O2 S3 C30 F2 71.9(3)
N1 S3 C30 F2 -41.9(4)
O4 S4 C31 F4 -174.9(3)
O5 S4 C31 F4 58.7(3)
N1 S4 C31 F4 -59.4(3)
O4 S4 C31 F6 -52.8(3)
O5 S4 C31 F6 -179.2(3)
N1 S4 C31 F6 62.6(3)
O4 S4 C31 F5 66.4(3)
O5 S4 C31 F5 -60.0(3)
N1 S4 C31 F5 -178.1(3)
